data_4301571
loop_
_publ_author_name
'Shengqian Ma'
'Daqiang Yuan'
'Xi-Sen Wang'
'Hong-Cai Zhou'

_publ_section_title
;
Microporous Lanthanide Metal-Organic Frameworks Containing Coordinatively
Linked Interpenetration: Syntheses, Gas Adsorption Studies, Thermal
Stability Analysis, and Photoluminescence Investigation
;
_journal_name_full 'Inorganic Chemistry'
_journal_page_first 2072
_journal_page_last 2077
_journal_paper_doi 10.1021/ic801948z
_journal_volume 48
_journal_year 2009
_chemical_formula_moiety 'Er4 (H2O) (SO4)2 (C24H12N3O6)8/3 4(C2H6SO) 2(H2O)'
_chemical_formula_sum 'C72 H62 Er4 N8 O31 S6'
_chemical_formula_weight 2396.70
_chemical_melting_point ?
_chemical_name_common 'PCN-17 (Er)'
_chemical_name_systematic
; 
 ? 
;
_space_group_IT_number 229
_symmetry_cell_setting cubic
_symmetry_space_group_name_Hall '-I 4 2 3'
_symmetry_space_group_name_H-M 'I m -3 m'
_atom_sites_solution_hydrogens geom
_atom_sites_solution_primary direct
_atom_sites_solution_secondary difmap
_audit_creation_method SHELXL-97
_cell_angle_alpha 90.00
_cell_angle_beta 90.00
_cell_angle_gamma 90.00
_cell_formula_units_Z 6
_cell_length_a 26.268(4)
_cell_length_b 26.268(4)
_cell_length_c 26.268(4)
_cell_measurement_reflns_used 8825
_cell_measurement_temperature 213(2)
_cell_measurement_theta_max 21.098
_cell_measurement_theta_min 2.452
_cell_volume 18125(5)
_computing_cell_refinement 'Bruker SMART'
_computing_data_collection 'Bruker SMART'
_computing_data_reduction 'Bruker SMART'
_computing_molecular_graphics 'Bruker SHELXTL'
_computing_publication_material 'Bruker SHELXTL'
_computing_structure_refinement 'SHELXL-97 (Sheldrick, 1997)'
_computing_structure_solution 'SHELXS-97 (Sheldrick, 1990)'
_diffrn_ambient_temperature 213(2)
_diffrn_measured_fraction_theta_full 0.994
_diffrn_measured_fraction_theta_max 0.994
_diffrn_measurement_device_type 'CCD area detector'
_diffrn_measurement_method 'phi and omega scans'
_diffrn_radiation_monochromator graphite
_diffrn_radiation_source 'fine-focus sealed tube'
_diffrn_radiation_type MoK\a
_diffrn_radiation_wavelength 0.71073
_diffrn_reflns_av_R_equivalents 0.0415
_diffrn_reflns_av_sigmaI/netI 0.0147
_diffrn_reflns_limit_h_max 31
_diffrn_reflns_limit_h_min -24
_diffrn_reflns_limit_k_max 29
_diffrn_reflns_limit_k_min -31
_diffrn_reflns_limit_l_max 31
_diffrn_reflns_limit_l_min -30
_diffrn_reflns_number 41384
_diffrn_reflns_theta_full 24.97
_diffrn_reflns_theta_max 24.97
_diffrn_reflns_theta_min 1.90
_exptl_absorpt_coefficient_mu 2.914
_exptl_absorpt_correction_T_max 0.592
_exptl_absorpt_correction_T_min 0.517
_exptl_absorpt_correction_type empirical
_exptl_absorpt_process_details SADABS
_exptl_crystal_colour yellow
_exptl_crystal_density_diffrn 1.317
_exptl_crystal_density_meas ?
_exptl_crystal_density_method 'not measured'
_exptl_crystal_description block
_exptl_crystal_F_000 6996
_exptl_crystal_size_max 0.23
_exptl_crystal_size_mid 0.21
_exptl_crystal_size_min 0.18
_refine_diff_density_max 1.640
_refine_diff_density_min -1.251
_refine_diff_density_rms 0.129
_refine_ls_extinction_method none
_refine_ls_goodness_of_fit_ref 1.103
_refine_ls_hydrogen_treatment constr
_refine_ls_matrix_type full
_refine_ls_number_parameters 93
_refine_ls_number_reflns 1564
_refine_ls_number_restraints 0
_refine_ls_restrained_S_all 1.103
_refine_ls_R_factor_all 0.1065
_refine_ls_R_factor_gt 0.0947
_refine_ls_shift/su_max 0.000
_refine_ls_shift/su_mean 0.000
_refine_ls_structure_factor_coef Fsqd
_refine_ls_weighting_details 'calc w=1/[\s^2^(Fo^2^)+(0.1193P)^2^+227.6702P] where P=(Fo^2^+2Fc^2^)/3'
_refine_ls_weighting_scheme calc
_refine_ls_wR_factor_gt 0.2529
_refine_ls_wR_factor_ref 0.2635
_reflns_number_gt 1300
_reflns_number_total 1564
_reflns_threshold_expression >2sigma(I)
_cod_data_source_file ic801948z_si_004_2.cif
_cod_data_source_block PCN_17_Er
_cod_depositor_comments
;
The following automatic conversions were performed:
'_symmetry_cell_setting' value 'Cubic' changed to 'cubic' according to
'/home/saulius/struct/CIF-dictionaries/cif_core.dic' dictionary named
'cif_core.dic' version 2.4.1 from 2010-06-29.

Automatic conversion script
Id: cif_fix_enum 1527 2010-12-29 10:47:43Z saulius 

The following automatic conversions were performed:

'_chemical_melting_point' value 'NOT MEASURED' was changed to '?' -
the value is undefined or not given.

Automatic conversion script
Id: cif_fix_values 1646 2011-03-28 12:23:43Z adriana 

The following automatic conversions were performed:

'_exptl_crystal_density_meas' value 'none' was changed to '?' - the
value is perceived as not measured.

Automatic conversion script
Id: cif_fix_values 3008 2015-01-20 13:52:24Z robertas 
;
_cod_original_cell_volume 18126(5)
_cod_database_code 4301571

loop_
_symmetry_equiv_pos_as_xyz
'x, y, z'
'-y, x, z'
'-x, -y, z'
'y, -x, z'
'x, -z, y'
'x, -y, -z'
'x, z, -y'
'z, y, -x'
'-x, y, -z'
'-z, y, x'
'z, x, y'
'y, z, x'
'-y, -z, x'
'z, -x, -y'
'-y, z, -x'
'-z, -x, y'
'-z, x, -y'
'y, -z, -x'
'y, x, -z'
'-y, -x, -z'
'-x, z, y'
'-x, -z, -y'
'z, -y, x'
'-z, -y, -x'
'x+1/2, y+1/2, z+1/2'
'-y+1/2, x+1/2, z+1/2'
'-x+1/2, -y+1/2, z+1/2'
'y+1/2, -x+1/2, z+1/2'
'x+1/2, -z+1/2, y+1/2'
'x+1/2, -y+1/2, -z+1/2'
'x+1/2, z+1/2, -y+1/2'
'z+1/2, y+1/2, -x+1/2'
'-x+1/2, y+1/2, -z+1/2'
'-z+1/2, y+1/2, x+1/2'
'z+1/2, x+1/2, y+1/2'
'y+1/2, z+1/2, x+1/2'
'-y+1/2, -z+1/2, x+1/2'
'z+1/2, -x+1/2, -y+1/2'
'-y+1/2, z+1/2, -x+1/2'
'-z+1/2, -x+1/2, y+1/2'
'-z+1/2, x+1/2, -y+1/2'
'y+1/2, -z+1/2, -x+1/2'
'y+1/2, x+1/2, -z+1/2'
'-y+1/2, -x+1/2, -z+1/2'
'-x+1/2, z+1/2, y+1/2'
'-x+1/2, -z+1/2, -y+1/2'
'z+1/2, -y+1/2, x+1/2'
'-z+1/2, -y+1/2, -x+1/2'
'-x, -y, -z'
'y, -x, -z'
'x, y, -z'
'-y, x, -z'
'-x, z, -y'
'-x, y, z'
'-x, -z, y'
'-z, -y, x'
'x, -y, z'
'z, -y, -x'
'-z, -x, -y'
'-y, -z, -x'
'y, z, -x'
'-z, x, y'
'y, -z, x'
'z, x, -y'
'z, -x, y'
'-y, z, x'
'-y, -x, z'
'y, x, z'
'x, -z, -y'
'x, z, y'
'-z, y, -x'
'z, y, x'
'-x+1/2, -y+1/2, -z+1/2'
'y+1/2, -x+1/2, -z+1/2'
'x+1/2, y+1/2, -z+1/2'
'-y+1/2, x+1/2, -z+1/2'
'-x+1/2, z+1/2, -y+1/2'
'-x+1/2, y+1/2, z+1/2'
'-x+1/2, -z+1/2, y+1/2'
'-z+1/2, -y+1/2, x+1/2'
'x+1/2, -y+1/2, z+1/2'
'z+1/2, -y+1/2, -x+1/2'
'-z+1/2, -x+1/2, -y+1/2'
'-y+1/2, -z+1/2, -x+1/2'
'y+1/2, z+1/2, -x+1/2'
'-z+1/2, x+1/2, y+1/2'
'y+1/2, -z+1/2, x+1/2'
'z+1/2, x+1/2, -y+1/2'
'z+1/2, -x+1/2, y+1/2'
'-y+1/2, z+1/2, x+1/2'
'-y+1/2, -x+1/2, z+1/2'
'y+1/2, x+1/2, z+1/2'
'x+1/2, -z+1/2, -y+1/2'
'x+1/2, z+1/2, y+1/2'
'-z+1/2, y+1/2, -x+1/2'
'z+1/2, y+1/2, x+1/2'

loop_
_atom_site_label
_atom_site_type_symbol
_atom_site_fract_x
_atom_site_fract_y
_atom_site_fract_z
_atom_site_U_iso_or_equiv
_atom_site_adp_type
_atom_site_occupancy
_atom_site_symmetry_multiplicity
_atom_site_calc_flag
_atom_site_refinement_flags
_atom_site_disorder_assembly
_atom_site_disorder_group
Er1' Er -0.5000 0.1058(3) 0.0000 0.182(3) Uani 0.50 4 d SP . .
Er1 Er -0.5000 0.13814(8) 0.0000 0.0609(6) Uani 0.50 4 d SP . .
S1 S -0.5000 0.2500 0.0000 0.128(4) Uani 1 8 d S . .
O1 O -0.5000 0.2911(12) 0.0361(10) 0.43(3) Uani 1 2 d S . .
O2 O -0.4446(4) 0.1231(5) 0.0617(5) 0.166(5) Uani 1 1 d . . .
O3 O -0.5000 0.0000 0.0000 0.33(5) Uani 1 16 d S . .
N1 N -0.2347(6) 0.2347(6) 0.1713(8) 0.172(10) Uani 1 2 d S . .
C1 C -0.3602(6) 0.1660(7) 0.1031(6) 0.163(8) Uani 1 1 d . . .
H1A H -0.3739 0.1804 0.0734 0.196 Uiso 1 1 calc R . .
C2 C -0.2961(8) 0.1667(7) 0.1667(7) 0.139(9) Uani 1 2 d S . .
C3 C -0.2515(8) 0.1931(7) 0.1931(7) 0.134(9) Uani 1 2 d S . .
C4 C -0.3188(6) 0.1886(7) 0.1255(6) 0.166(9) Uani 1 1 d . . .
H4A H -0.3059 0.2193 0.1124 0.199 Uiso 1 1 calc R . .
C6 C -0.4251(7) 0.1019(7) 0.1019(7) 0.130(7) Uani 1 2 d S . .
C7 C -0.3820(8) 0.1229(7) 0.1229(7) 0.144(10) Uani 1 2 d S . .
O6 O -0.2528(7) 0.0000 0.2528(7) 0.29(2) Uani 1 4 d S . .
S2 S -0.2873(4) 0.0000 0.2873(4) 0.288(11) Uani 1 4 d S . .
O4 O -0.1613(4) 0.0000 0.0000 0.071(5) Uani 1 8 d S . .
C8 C -0.2711(13) 0.0000 0.3563(12) 0.228(18) Uani 1 2 d S . .
H8A H -0.3022 0.0000 0.3762 0.342 Uiso 1 2 calc SR . .
H8B H -0.2513 0.0302 0.3643 0.342 Uiso 0.50 1 calc PR . .
H8C H -0.2513 -0.0302 0.3643 0.342 Uiso 0.50 1 calc PR . .

loop_
_atom_site_aniso_label
_atom_site_aniso_U_11
_atom_site_aniso_U_22
_atom_site_aniso_U_33
_atom_site_aniso_U_23
_atom_site_aniso_U_13
_atom_site_aniso_U_12
Er1' 0.111(3) 0.341(8) 0.095(2) 0.000 0.000 0.000
Er1 0.0223(7) 0.0829(13) 0.0773(12) 0.000 0.000 0.000
S1 0.109(5) 0.167(11) 0.109(5) 0.000 0.000 0.000
O1 0.79(8) 0.28(3) 0.21(2) -0.19(2) 0.000 0.000
O2 0.091(7) 0.242(14) 0.163(10) 0.036(9) -0.059(7) -0.051(7)
O3 0.46(16) 0.26(5) 0.26(5) 0.000 0.000 0.000
N1 0.164(12) 0.164(12) 0.188(18) 0.109(13) -0.109(13) -0.108(14)
C1 0.124(12) 0.193(17) 0.172(14) 0.090(13) -0.092(11) -0.075(12)
C2 0.112(13) 0.152(12) 0.152(12) 0.080(14) -0.080(11) -0.080(11)
C3 0.124(15) 0.139(12) 0.139(12) 0.076(14) -0.057(11) -0.057(11)
C4 0.161(15) 0.167(15) 0.169(15) 0.094(12) -0.086(12) -0.102(13)
C6 0.078(12) 0.156(12) 0.156(12) 0.005(16) -0.033(9) -0.033(9)
C7 0.104(14) 0.164(13) 0.164(13) 0.066(16) -0.074(12) -0.074(12)
O6 0.161(17) 0.54(7) 0.161(17) 0.000 0.09(2) 0.000
S2 0.167(7) 0.53(4) 0.167(7) 0.000 0.025(10) 0.000
O4 0.009(6) 0.102(8) 0.102(8) 0.000 0.000 0.000
C8 0.28(4) 0.18(3) 0.23(3) 0.000 0.17(3) 0.000

loop_
_atom_type_symbol
_atom_type_description
_atom_type_scat_dispersion_real
_atom_type_scat_dispersion_imag
_atom_type_scat_source
C C 0.0033 0.0016 'International Tables Vol C Tables 4.2.6.8 and 6.1.1.4'
H H 0.0000 0.0000 'International Tables Vol C Tables 4.2.6.8 and 6.1.1.4'
N N 0.0061 0.0033 'International Tables Vol C Tables 4.2.6.8 and 6.1.1.4'
O O 0.0106 0.0060 'International Tables Vol C Tables 4.2.6.8 and 6.1.1.4'
S S 0.1246 0.1234 'International Tables Vol C Tables 4.2.6.8 and 6.1.1.4'
Er Er -0.2586 4.9576 'International Tables Vol C Tables 4.2.6.8 and 6.1.1.4'

loop_
_geom_angle_atom_site_label_1
_geom_angle_atom_site_label_2
_geom_angle_atom_site_label_3
_geom_angle
_geom_angle_site_symmetry_1
_geom_angle_site_symmetry_3
_geom_angle_publ_flag
O2 Er1' O2 156.4(8) 9_455 . ?
O2 Er1' O2 93.5(6) 9_455 54_455 ?
O2 Er1' O2 81.7(7) . 54_455 ?
O2 Er1' O2 81.7(7) 9_455 51 ?
O2 Er1' O2 93.5(6) . 51 ?
O2 Er1' O2 156.4(8) 54_455 51 ?
O2 Er1' O3 101.8(4) 9_455 . ?
O2 Er1' O3 101.8(4) . . ?
O2 Er1' O3 101.8(4) 54_455 . ?
O2 Er1' O3 101.8(4) 51 . ?
O2 Er1' O1 91.3(5) 9_455 82_454 ?
O2 Er1' O1 65.8(4) . 82_454 ?
O2 Er1' O1 91.3(5) 54_455 82_454 ?
O2 Er1' O1 65.8(4) 51 82_454 ?
O3 Er1' O1 160.7(4) . 82_454 ?
O2 Er1' O1 65.8(4) 9_455 80_455 ?
O2 Er1' O1 91.3(5) . 80_455 ?
O2 Er1' O1 65.8(4) 54_455 80_455 ?
O2 Er1' O1 91.3(5) 51 80_455 ?
O3 Er1' O1 160.7(4) . 80_455 ?
O1 Er1' O1 38.6(8) 82_454 80_455 ?
O2 Er1' Er1' 68.3(3) 9_455 53_455 ?
O2 Er1' Er1' 131.3(4) . 53_455 ?
O2 Er1' Er1' 131.3(4) 54_455 53_455 ?
O2 Er1' Er1' 68.3(3) 51 53_455 ?
O3 Er1' Er1' 45.0 . 53_455 ?
O1 Er1' Er1' 131.86(13) 82_454 53_455 ?
O1 Er1' Er1' 131.86(13) 80_455 53_455 ?
Er1 Er1' Er1' 135.0 . 5 ?
O2 Er1' Er1' 131.3(4) 9_455 5 ?
O2 Er1' Er1' 68.3(3) . 5 ?
O2 Er1' Er1' 68.3(3) 54_455 5 ?
O2 Er1' Er1' 131.3(4) 51 5 ?
O3 Er1' Er1' 45.0 . 5 ?
O1 Er1' Er1' 131.86(13) 82_454 5 ?
O1 Er1' Er1' 131.86(13) 80_455 5 ?
O1 Er1 O1 54.1(10) 82_454 80_455 ?
O1 Er1 O2 117.2(5) 82_454 9_455 ?
O1 Er1 O2 81.9(5) 80_455 9_455 ?
O1 Er1 O2 81.9(5) 82_454 . ?
O1 Er1 O2 117.2(5) 80_455 . ?
O2 Er1 O2 159.5(7) 9_455 . ?
O1 Er1 O2 117.2(5) 82_454 54_455 ?
O1 Er1 O2 81.9(5) 80_455 54_455 ?
O2 Er1 O2 94.1(7) 9_455 54_455 ?
O2 Er1 O2 82.2(6) . 54_455 ?
O1 Er1 O2 81.9(5) 82_454 51 ?
O1 Er1 O2 117.2(5) 80_455 51 ?
O2 Er1 O2 82.2(6) 9_455 51 ?
O2 Er1 O2 94.1(7) . 51 ?
O2 Er1 O2 159.5(7) 54_455 51 ?
O1 S1 O1 124.3(18) 80_455 . ?
O1 S1 O1 83(3) 80_455 82_454 ?
O1 S1 O1 124.3(18) . 82_454 ?
O1 S1 O1 124.3(18) 80_455 51 ?
O1 S1 O1 83(3) . 51 ?
O1 S1 O1 124.3(18) 82_454 51 ?
C6 O2 Er1 158.5(11) . . ?
C6 O2 Er1' 139.6(12) . . ?
Er1 O2 Er1' 22.1(2) . . ?
Er1' O3 Er1' 90.0 53_455 . ?
Er1' O3 Er1' 90.0 53_455 49_455 ?
Er1' O3 Er1' 180.0 . 49_455 ?
Er1' O3 Er1' 180.0 53_455 5 ?
Er1' O3 Er1' 90.0 . 5 ?
Er1' O3 Er1' 90.0 49_455 5 ?
C3 N1 C3 111.8(18) . 16 ?
C7 C1 C4 121.6(13) . . ?
C7 C1 H1A 119.2 . . ?
C4 C1 H1A 119.2 . . ?
C4 C2 C4 118.6(15) 70 . ?
C4 C2 C3 120.3(8) 70 . ?
C4 C2 C3 120.3(8) . . ?
N1 C3 N1 128.0(18) . 15 ?
N1 C3 C2 116.0(9) . . ?
N1 C3 C2 116.0(9) 15 . ?
C2 C4 C1 120.4(13) . . ?
C2 C4 H4A 119.8 . . ?
C1 C4 H4A 119.8 . . ?
O2 C6 O2 122.8(18) . 70 ?
O2 C6 C7 118.6(9) . . ?
O2 C6 C7 118.6(9) 70 . ?
C1 C7 C1 116.9(16) . 70 ?
C1 C7 C6 121.5(8) . . ?
C1 C7 C6 121.5(8) 70 . ?
O6 S2 C8 121.8(11) . . ?
O6 S2 C8 121.8(11) . 71 ?
C8 S2 C8 116(2) . 71 ?
S2 C8 H8A 109.5 . . ?
S2 C8 H8B 109.5 . . ?
H8A C8 H8B 109.5 . . ?
S2 C8 H8C 109.5 . . ?
H8A C8 H8C 109.5 . . ?
H8B C8 H8C 109.5 . . ?

loop_
_geom_bond_atom_site_label_1
_geom_bond_atom_site_label_2
_geom_bond_distance
_geom_bond_site_symmetry_2
_geom_bond_publ_flag
Er1' O2 2.226(10) . ?
Er1' O3 2.779(8) . ?
Er1' O1 2.87(4) 82_454 ?
Er1 O1 2.09(4) 82_454 ?
Er1 O2 2.215(10) . ?
S1 O1 1.437(18) . ?
O2 C6 1.298(13) . ?
N1 C3 1.31(3) . ?
C1 C7 1.371(17) . ?
C1 C4 1.372(18) . ?
C1 H1A 0.9400 . ?
C2 C4 1.362(14) 70 ?
C2 C4 1.362(14) . ?
C2 C3 1.53(2) . ?
C4 H4A 0.9400 . ?
C6 O2 1.298(13) 70 ?
C6 C7 1.38(3) . ?
C7 C1 1.371(17) 70 ?
O6 S2 1.28(3) . ?
S2 C8 1.86(4) . ?
C8 H8A 0.9700 . ?
C8 H8B 0.9700 . ?
C8 H8C 0.9700 . ?

loop_
_geom_torsion_atom_site_label_1
_geom_torsion_atom_site_label_2
_geom_torsion_atom_site_label_3
_geom_torsion_atom_site_label_4
_geom_torsion
_geom_torsion_site_symmetry_1
_geom_torsion_site_symmetry_2
_geom_torsion_site_symmetry_3
_geom_torsion_site_symmetry_4
_geom_torsion_publ_flag
O1 Er1 S1 O1 180.0 82_454 . . 80_455 ?
O2 Er1 S1 O1 48.1(3) 9_455 . . 80_455 ?
O2 Er1 S1 O1 -131.9(3) . . . 80_455 ?
O2 Er1 S1 O1 -48.1(3) 54_455 . . 80_455 ?
O2 Er1 S1 O1 131.9(3) 51 . . 80_455 ?
O1 Er1 S1 O1 -90.000(1) 82_454 . . . ?
O1 Er1 S1 O1 90.000(1) 80_455 . . . ?
O2 Er1 S1 O1 138.1(3) 9_455 . . . ?
O2 Er1 S1 O1 -41.9(3) . . . . ?
O2 Er1 S1 O1 41.9(3) 54_455 . . . ?
O2 Er1 S1 O1 -138.1(3) 51 . . . ?
O1 Er1 S1 O1 180.0 80_455 . . 82_454 ?
O2 Er1 S1 O1 -131.9(3) 9_455 . . 82_454 ?
O2 Er1 S1 O1 48.1(3) . . . 82_454 ?
O2 Er1 S1 O1 131.9(3) 54_455 . . 82_454 ?
O2 Er1 S1 O1 -48.1(3) 51 . . 82_454 ?
O1 Er1 S1 O1 90.000(3) 82_454 . . 51 ?
O1 Er1 S1 O1 -90.000(3) 80_455 . . 51 ?
O2 Er1 S1 O1 -41.9(3) 9_455 . . 51 ?
O2 Er1 S1 O1 138.1(3) . . . 51 ?
O2 Er1 S1 O1 -138.1(3) 54_455 . . 51 ?
O2 Er1 S1 O1 41.9(3) 51 . . 51 ?
O1 Er1 S1 Er1 0.0 82_454 . . 80_455 ?
O1 Er1 S1 Er1 180.0 80_455 . . 80_455 ?
O2 Er1 S1 Er1 -131.9(3) 9_455 . . 80_455 ?
O2 Er1 S1 Er1 48.1(3) . . . 80_455 ?
O2 Er1 S1 Er1 131.9(3) 54_455 . . 80_455 ?
O2 Er1 S1 Er1 -48.1(3) 51 . . 80_455 ?
O1 S1 O1 Er1 -126.9(6) 80_455 . . 80_455 ?
O1 S1 O1 Er1 126.9(6) 82_454 . . 80_455 ?
O1 S1 O1 Er1 0.0 51 . . 80_455 ?
Er1 S1 O1 Er1 180.0 . . . 80_455 ?
O1 S1 O1 Er1' -126.9(6) 80_455 . . 80_455 ?
O1 S1 O1 Er1' 126.9(6) 82_454 . . 80_455 ?
O1 S1 O1 Er1' 0.0 51 . . 80_455 ?
O1 Er1 O2 C6 157(4) 82_454 . . . ?
O1 Er1 O2 C6 115(4) 80_455 . . . ?
O2 Er1 O2 C6 -43(4) 9_455 . . . ?
O2 Er1 O2 C6 38(5) 54_455 . . . ?
O2 Er1 O2 C6 -122(4) 51 . . . ?
S1 Er1 O2 C6 137(4) . . . . ?
O1 Er1 O2 Er1' -160.0(4) 82_454 . . . ?
O1 Er1 O2 Er1' 157.6(5) 80_455 . . . ?
O2 Er1 O2 Er1' 0.0 9_455 . . . ?
O2 Er1 O2 Er1' 80.9(3) 54_455 . . . ?
O2 Er1 O2 Er1' -78.8(3) 51 . . . ?
S1 Er1 O2 Er1' 180.0 . . . . ?
O2 Er1' O2 C6 157(2) 9_455 . . . ?
O2 Er1' O2 C6 78(2) 54_455 . . . ?
O2 Er1' O2 C6 -125(2) 51 . . . ?
O3 Er1' O2 C6 -23(2) . . . . ?
O1 Er1' O2 C6 173(2) 82_454 . . . ?
O1 Er1' O2 C6 143(2) 80_455 . . . ?
O2 Er1' O3 Er1' 41.9(3) 9_455 . . 53_455 ?
O2 Er1' O3 Er1' -138.1(3) . . . 53_455 ?
O2 Er1' O3 Er1' 138.1(3) 54_455 . . 53_455 ?
O2 Er1' O3 Er1' -41.9(3) 51 . . 53_455 ?
O1 Er1' O3 Er1' -90.0 82_454 . . 53_455 ?
O1 Er1' O3 Er1' 90.0 80_455 . . 53_455 ?
O2 Er1' O3 Er1' 0(100) 9_455 . . 49_455 ?
O2 Er1' O3 Er1' 0.0 . . . 49_455 ?
O2 Er1' O3 Er1' 0(100) 54_455 . . 49_455 ?
O2 Er1' O3 Er1' 0.0 51 . . 49_455 ?
O1 Er1' O3 Er1' 0.0 82_454 . . 49_455 ?
O1 Er1' O3 Er1' 0(100) 80_455 . . 49_455 ?
O2 Er1' O3 Er1' -138.1(3) 9_455 . . 5 ?
O2 Er1' O3 Er1' 41.9(3) . . . 5 ?
O2 Er1' O3 Er1' -41.9(3) 54_455 . . 5 ?
O2 Er1' O3 Er1' 138.1(3) 51 . . 5 ?
O1 Er1' O3 Er1' 90.0 82_454 . . 5 ?
O1 Er1' O3 Er1' -90.0 80_455 . . 5 ?
C3 N1 C3 N1 7(6) 16 . . 15 ?
C3 N1 C3 C2 -172.8(18) 16 . . . ?
C4 C2 C3 N1 -175(3) 70 . . . ?
C4 C2 C3 N1 -5(4) . . . . ?
C4 C2 C3 N1 5(4) 70 . . 15 ?
C4 C2 C3 N1 175(3) . . . 15 ?
C4 C2 C4 C1 -7(5) 70 . . . ?
C3 C2 C4 C1 -177(2) . . . . ?
C7 C1 C4 C2 4(4) . . . . ?
Er1 O2 C6 O2 8(7) . . . 70 ?
Er1' O2 C6 O2 -15(4) . . . 70 ?
Er1 O2 C6 C7 -172(3) . . . . ?
Er1' O2 C6 C7 164.7(17) . . . . ?
C4 C1 C7 C1 -1(4) . . . 70 ?
C4 C1 C7 C6 177(3) . . . . ?
O2 C6 C7 C1 1(4) . . . . ?
O2 C6 C7 C1 -179(2) 70 . . . ?
O2 C6 C7 C1 179(2) . . . 70 ?
O2 C6 C7 C1 -1(4) 70 . . 70 ?
